data_2213581
loop_
_publ_author_name
'Laura Torre-Fern\'andez'
'Santiago Garc\'ia-Granda'
'Hugo Fanlo'

_publ_section_title
(1<i>R</i><i>S</i>,2<i>R</i><i>S</i>,2'<i>S</i><i>R</i>,4<i>S</i><i>R</i>)-2'-Methoxy-2'-phenylspiro[bicyclo[2.2.1]heptane-2,1'-cyclopropan]-3-one
_journal_coeditor_code SU2005
_journal_issue 5
_journal_name_full 'Acta Crystallographica Section E'
_journal_page_first o2111
_journal_page_last o2112
_journal_paper_doi 10.1107/S1600536807013815
_journal_volume 63
_journal_year 2007
_chemical_formula_iupac 'C16 H18 O2'
_chemical_formula_moiety 'C16 H18 O2'
_chemical_formula_sum 'C16 H18 O2'
_chemical_formula_weight 242.32
_chemical_name_systematic
;
(1R*,2R*,2'S*,4S*)-2'-methoxy-3-oxo-2'-
phenylspiro(bicyclo[2.2.1]heptane-2,1'-cyclopropane)
;
_space_group_IT_number 14
_symmetry_cell_setting monoclinic
_symmetry_space_group_name_Hall '-P 2ybc'
_symmetry_space_group_name_H-M 'P 1 21/c 1'
_atom_sites_solution_hydrogens geom
_atom_sites_solution_primary direct
_atom_sites_solution_secondary difmap
_cell_angle_alpha 90.00
_cell_angle_beta 109.2460(10)
_cell_angle_gamma 90.00
_cell_formula_units_Z 4
_cell_length_a 9.48220(10)
_cell_length_b 20.6081(3)
_cell_length_c 6.97120(10)
_cell_measurement_reflns_used 2235
_cell_measurement_temperature 293(2)
_cell_measurement_theta_max 70.00
_cell_measurement_theta_min 2.00
_cell_volume 1286.11(3)
_computing_cell_refinement 'HKL SCALEPACK (Otwinowski & Minor, 1997)'
_computing_data_collection 'COLLECT (Nonius, 2000)'
_computing_data_reduction 'HKL DENZO (Otwinowski & Minor, 1997) and SCALEPACK'
_computing_molecular_graphics 'ORTEP-3 for Windows (Farrugia, 1997)'
_computing_publication_material 'WinGX (Farrugia, 1999)'
_computing_structure_refinement 'SHELXL97 (Sheldrick, 1997)'
_computing_structure_solution 'SIR2004 (Burla <i>et al.</i>,  2005)'
_diffrn_ambient_temperature 293(2)
_diffrn_detector_area_resol_mean 9
_diffrn_measured_fraction_theta_full 0.989
_diffrn_measured_fraction_theta_max 0.989
_diffrn_measurement_device '95 mm CCD camera on \k goniostat'
_diffrn_measurement_device_type 'Nonius KappaCCD area-detector'
_diffrn_measurement_method \w
_diffrn_radiation_monochromator graphite
_diffrn_radiation_source 'fine-focus sealed tube'
_diffrn_radiation_type 'Cu K\a'
_diffrn_radiation_wavelength 1.54184
_diffrn_reflns_av_R_equivalents 0.0190
_diffrn_reflns_av_sigmaI/netI 0.0228
_diffrn_reflns_limit_h_max 10
_diffrn_reflns_limit_h_min -11
_diffrn_reflns_limit_k_max 24
_diffrn_reflns_limit_k_min 0
_diffrn_reflns_limit_l_max 8
_diffrn_reflns_limit_l_min 0
_diffrn_reflns_number 17858
_diffrn_reflns_theta_full 72.75
_diffrn_reflns_theta_max 72.75
_diffrn_reflns_theta_min 4.40
_diffrn_standards_decay_% 0
_diffrn_standards_number 0
_exptl_absorpt_coefficient_mu 0.640
_exptl_absorpt_correction_T_max 0.878
_exptl_absorpt_correction_T_min 0.791
_exptl_absorpt_correction_type refdelf
_exptl_absorpt_process_details '(XABS2; Parkin <i>et al.</i>,  1995)'
_exptl_crystal_colour White
_exptl_crystal_density_diffrn 1.251
_exptl_crystal_density_method 'not measured'
_exptl_crystal_description Prismatic
_exptl_crystal_F_000 520
_exptl_crystal_size_max 0.37
_exptl_crystal_size_mid 0.37
_exptl_crystal_size_min 0.20
_refine_diff_density_max 0.224
_refine_diff_density_min -0.181
_refine_ls_extinction_coef 0.021(2)
_refine_ls_extinction_expression Fc^*^=kFc[1+0.001xFc^2^\l^3^/sin(2\q)]^-1/4^
_refine_ls_extinction_method 'SHELXL97 (Sheldrick, 1997)'
_refine_ls_goodness_of_fit_ref 1.026
_refine_ls_hydrogen_treatment constr
_refine_ls_matrix_type full
_refine_ls_number_parameters 164
_refine_ls_number_reflns 2350
_refine_ls_number_restraints 0
_refine_ls_restrained_S_all 1.026
_refine_ls_R_factor_all 0.0465
_refine_ls_R_factor_gt 0.0430
_refine_ls_shift/su_max 0.000
_refine_ls_shift/su_mean 0.000
_refine_ls_structure_factor_coef Fsqd
_refine_ls_weighting_details 'w = 1/[\s^2^(Fo^2^)+(0.0679P)^2^+0.2503P] where P=(Fo^2^+2Fc^2^)/3'
_refine_ls_weighting_scheme calc
_refine_ls_wR_factor_gt 0.1168
_refine_ls_wR_factor_ref 0.1201
_reflns_number_gt 2126
_reflns_number_total 2562
_reflns_threshold_expression I>2\s(I)
_cod_data_source_file su2005.cif
_cod_data_source_block I
_cod_depositor_comments
;
The following automatic conversions were performed:
'_symmetry_cell_setting' value 'Monoclinic' changed to 'monoclinic'
according to '/home/saulius/struct/CIF-dictionaries/cif_core.dic'
dictionary named 'cif_core.dic' version 2.4.1 from 2010-06-29.

Automatic conversion script
Id: cif_fix_enum 1527 2010-12-29 10:47:43Z saulius 

The following automatic conversions were performed:

'_symmetry_cell_setting' value 'Monoclinic' changed to 'monoclinic'
according to /home/saulius/struct/CIF-dictionaries/cif_core.dic
dictionary named 'cif_core.dic' version 2.4.1 from 2010-06-29.

Automatic conversion script
Id: cif_fix_values 1715 2011-07-08 13:25:40Z adriana 
;
_cod_original_sg_symbol_H-M 'P 21/c'
_cod_database_code 2213581
_cod_database_fobs_code 2213581

loop_
_symmetry_equiv_pos_as_xyz
'x, y, z'
'-x, y+1/2, -z+1/2'
'-x, -y, -z'
'x, -y-1/2, z-1/2'

loop_
_atom_site_type_symbol
_atom_site_label
_atom_site_fract_x
_atom_site_fract_y
_atom_site_fract_z
_atom_site_U_iso_or_equiv
_atom_site_adp_type
_atom_site_calc_flag
_atom_site_refinement_flags
_atom_site_occupancy
C C5 0.13936(16) 0.82611(8) 0.5031(3) 0.0596(4) Uani d . 1
H H5A 0.1263 0.8098 0.6267 0.072 Uiso calc R 1
H H5B 0.1287 0.7905 0.4084 0.072 Uiso calc R 1
O O2 0.49092(10) 0.93124(4) 0.21454(14) 0.0463(3) Uani d . 1
O O1 0.16180(11) 0.94276(5) 0.07581(15) 0.0572(3) Uani d . 1
C C11 0.60569(14) 0.86049(6) 0.50298(19) 0.0406(3) Uani d . 1
C C2 0.19841(14) 0.92379(6) 0.2497(2) 0.0436(3) Uani d . 1
C C13 0.80756(16) 0.89609(8) 0.7980(2) 0.0518(4) Uani d . 1
H H13 0.8540 0.9289 0.8884 0.062 Uiso calc R 1
C C3 0.12840(16) 0.94001(7) 0.4091(2) 0.0519(4) Uani d . 1
H H3 0.0806 0.9827 0.3962 0.062 Uiso calc R 1
C C12 0.67665(15) 0.90870(7) 0.6409(2) 0.0461(3) Uani d . 1
H H12 0.6353 0.9501 0.6272 0.055 Uiso calc R 1
C C1 0.31558(13) 0.87368(6) 0.34768(19) 0.0420(3) Uani d . 1
C C6 0.29187(15) 0.85971(7) 0.5483(2) 0.0487(4) Uani d . 1
H H6 0.3754 0.8378 0.6497 0.058 Uiso calc R 1
C C10 0.58736(18) 0.91794(9) 0.1011(2) 0.0620(4) Uani d . 1
H H10A 0.5980 0.9562 0.0286 0.093 Uiso calc R 1
H H10C 0.5458 0.8836 0.0062 0.093 Uiso calc R 1
H H10B 0.6835 0.9050 0.1917 0.093 Uiso calc R 1
C C4 0.02655(16) 0.88112(8) 0.4082(3) 0.0591(4) Uani d . 1
H H4A -0.0371 0.8898 0.4894 0.071 Uiso calc R 1
H H4B -0.0355 0.8702 0.2710 0.071 Uiso calc R 1
C C7 0.25814(18) 0.92821(7) 0.6069(2) 0.0556(4) Uani d . 1
H H7A 0.3406 0.9580 0.6246 0.067 Uiso calc R 1
H H7B 0.2269 0.9287 0.7261 0.067 Uiso calc R 1
C C16 0.66834(16) 0.79907(7) 0.5289(2) 0.0514(4) Uani d . 1
H H16 0.6223 0.7660 0.4395 0.062 Uiso calc R 1
C C9 0.47007(14) 0.87742(6) 0.32628(19) 0.0408(3) Uani d . 1
C C8 0.36199(15) 0.82633(7) 0.2144(2) 0.0529(4) Uani d . 1
H H8B 0.3818 0.7819 0.2616 0.064 Uiso calc R 1
H H8A 0.3171 0.8310 0.0684 0.064 Uiso calc R 1
C C14 0.86904(17) 0.83474(8) 0.8203(2) 0.0555(4) Uani d . 1
H H14 0.9575 0.8262 0.9252 0.067 Uiso calc R 1
C C15 0.79962(18) 0.78645(8) 0.6877(2) 0.0594(4) Uani d . 1
H H15 0.8405 0.7450 0.7040 0.071 Uiso calc R 1

loop_
_atom_site_aniso_label
_atom_site_aniso_U_11
_atom_site_aniso_U_22
_atom_site_aniso_U_33
_atom_site_aniso_U_12
_atom_site_aniso_U_13
_atom_site_aniso_U_23
C5 0.0541(8) 0.0524(9) 0.0756(10) -0.0080(7) 0.0256(8) 0.0082(7)
O2 0.0476(5) 0.0477(6) 0.0460(5) 0.0042(4) 0.0189(4) 0.0066(4)
O1 0.0527(6) 0.0692(7) 0.0459(6) 0.0082(5) 0.0112(4) 0.0079(5)
C11 0.0417(6) 0.0384(7) 0.0439(7) 0.0011(5) 0.0171(5) 0.0019(5)
C2 0.0411(7) 0.0422(7) 0.0455(7) -0.0034(5) 0.0114(5) -0.0017(5)
C13 0.0509(8) 0.0566(9) 0.0447(7) -0.0031(6) 0.0112(6) 0.0007(6)
C3 0.0566(8) 0.0445(8) 0.0596(9) 0.0056(6) 0.0261(7) 0.0008(6)
C12 0.0489(7) 0.0395(7) 0.0477(7) 0.0006(5) 0.0129(6) 0.0015(5)
C1 0.0402(6) 0.0365(7) 0.0466(7) -0.0028(5) 0.0107(5) -0.0028(5)
C6 0.0469(7) 0.0461(8) 0.0514(8) -0.0028(6) 0.0140(6) 0.0075(6)
C10 0.0584(9) 0.0810(11) 0.0519(8) 0.0078(8) 0.0254(7) 0.0074(8)
C4 0.0487(8) 0.0661(10) 0.0671(10) -0.0009(7) 0.0254(7) 0.0054(8)
C7 0.0677(9) 0.0562(9) 0.0475(8) -0.0095(7) 0.0254(7) -0.0048(6)
C16 0.0529(8) 0.0415(7) 0.0588(8) 0.0048(6) 0.0173(6) -0.0025(6)
C9 0.0432(7) 0.0352(7) 0.0438(7) 0.0008(5) 0.0142(5) -0.0026(5)
C8 0.0515(8) 0.0432(8) 0.0582(8) 0.0001(6) 0.0101(6) -0.0132(6)
C14 0.0491(8) 0.0670(10) 0.0477(8) 0.0091(7) 0.0124(6) 0.0104(7)
C15 0.0599(9) 0.0508(9) 0.0664(9) 0.0182(7) 0.0193(7) 0.0111(7)

loop_
_atom_type_symbol
_atom_type_description
_atom_type_scat_dispersion_real
_atom_type_scat_dispersion_imag
_atom_type_scat_source
C C 0.0030 0.0020 'International Tables Vol C Tables 4.2.6.8 and 6.1.1.4'
H H 0.0000 0.0000 'International Tables Vol C Tables 4.2.6.8 and 6.1.1.4'
O O 0.0110 0.0060 'International Tables Vol C Tables 4.2.6.8 and 6.1.1.4'

loop_
_geom_angle_atom_site_label_1
_geom_angle_atom_site_label_2
_geom_angle_atom_site_label_3
_geom_angle
_geom_angle_publ_flag
C6 C5 C4 103.19(12) ?
C6 C5 H5A 111.1 ?
C4 C5 H5A 111.1 ?
C6 C5 H5B 111.1 ?
C4 C5 H5B 111.1 ?
H5A C5 H5B 109.1 ?
C9 O2 C10 112.98(11) no
C16 C11 C12 118.25(12) ?
C16 C11 C9 122.34(12) ?
C12 C11 C9 119.33(11) ?
O1 C2 C1 126.92(13) no
O1 C2 C3 128.01(13) no
C1 C2 C3 104.85(11) ?
C14 C13 C12 119.81(14) ?
C14 C13 H13 120.1 ?
C12 C13 H13 120.1 ?
C2 C3 C7 102.11(11) ?
C2 C3 C4 104.40(12) ?
C7 C3 C4 101.15(12) ?
C2 C3 H3 115.7 ?
C7 C3 H3 115.7 ?
C4 C3 H3 115.7 ?
C13 C12 C11 121.09(13) ?
C13 C12 H12 119.5 ?
C11 C12 H12 119.5 ?
C2 C1 C8 119.05(11) no
C2 C1 C6 103.71(11) ?
C8 C1 C6 127.39(12) no
C2 C1 C9 120.72(11) no
C8 C1 C9 59.16(8) no
C6 C1 C9 122.70(11) no
C1 C6 C7 100.28(11) ?
C1 C6 C5 108.15(12) ?
C7 C6 C5 101.80(12) ?
C1 C6 H6 115.0 ?
C7 C6 H6 115.0 ?
C5 C6 H6 115.0 ?
O2 C10 H10A 109.5 ?
O2 C10 H10C 109.5 ?
H10A C10 H10C 109.5 ?
O2 C10 H10B 109.5 ?
H10A C10 H10B 109.5 ?
H10C C10 H10B 109.5 ?
C5 C4 C3 103.27(11) ?
C5 C4 H4A 111.1 ?
C3 C4 H4A 111.1 ?
C5 C4 H4B 111.1 ?
C3 C4 H4B 111.1 ?
H4A C4 H4B 109.1 ?
C6 C7 C3 94.73(11) ?
C6 C7 H7A 112.8 ?
C3 C7 H7A 112.8 ?
C6 C7 H7B 112.8 ?
C3 C7 H7B 112.8 ?
H7A C7 H7B 110.2 ?
C11 C16 C15 120.53(14) ?
C11 C16 H16 119.7 ?
C15 C16 H16 119.7 ?
O2 C9 C8 117.61(11) no
O2 C9 C11 113.54(10) ?
C8 C9 C11 121.26(11) ?
O2 C9 C1 114.18(10) no
C8 C9 C1 59.98(9) no
C11 C9 C1 120.00(11) ?
C9 C8 C1 60.86(8) no
C9 C8 H8B 117.7 ?
C1 C8 H8B 117.7 ?
C9 C8 H8A 117.7 ?
C1 C8 H8A 117.7 ?
H8B C8 H8A 114.8 ?
C15 C14 C13 119.91(14) ?
C15 C14 H14 120.0 ?
C13 C14 H14 120.0 ?
C14 C15 C16 120.40(14) ?
C14 C15 H15 119.8 ?
C16 C15 H15 119.8 ?

loop_
_geom_bond_atom_site_label_1
_geom_bond_atom_site_label_2
_geom_bond_distance
_geom_bond_publ_flag
C5 C6 1.5392(19) ?
C5 C4 1.549(2) ?
C5 H5A 0.9700 ?
C5 H5B 0.9700 ?
O2 C9 1.4063(15) no
O2 C10 1.4191(18) no
O1 C2 1.2107(16) no
C11 C16 1.3845(19) ?
C11 C12 1.3921(19) ?
C11 C9 1.4995(18) ?
C2 C1 1.5057(18) no
C2 C3 1.507(2) no
C13 C14 1.379(2) ?
C13 C12 1.3826(19) ?
C13 H13 0.9300 ?
C3 C7 1.535(2) ?
C3 C4 1.550(2) ?
C3 H3 0.9800 ?
C12 H12 0.9300 ?
C1 C8 1.5093(19) no
C1 C6 1.5158(19) ?
C1 C9 1.5225(17) no
C6 C7 1.532(2) ?
C6 H6 0.9800 ?
C10 H10A 0.9600 ?
C10 H10C 0.9600 ?
C10 H10B 0.9600 ?
C4 H4A 0.9700 ?
C4 H4B 0.9700 ?
C7 H7A 0.9700 ?
C7 H7B 0.9700 ?
C16 C15 1.391(2) ?
C16 H16 0.9300 ?
C9 C8 1.4966(18) no
C8 H8B 0.9700 ?
C8 H8A 0.9700 ?
C14 C15 1.370(2) ?
C14 H14 0.9300 ?
C15 H15 0.9300 ?

loop_
_geom_hbond_atom_site_label_D
_geom_hbond_atom_site_label_H
_geom_hbond_atom_site_label_A
_geom_hbond_site_symmetry_A
_geom_hbond_distance_DH
_geom_hbond_distance_HA
_geom_hbond_distance_DA
_geom_hbond_angle_DHA
_geom_hbond_publ_flag
C12 H12 O2 1_555 0.93 2.78 2.9500(10) 91.47(8) n
C8 H8A O1 1_555 0.97 2.74 3.014(2) 96.74(9) n
C13 H13 O1 1_656 0.93 2.79 3.416(2) 125.50(10) yes
C7 H7A O2 3_676 0.97 2.80 3.694(2) 153.78(9) n
C13 H13 O1 3_676 0.93 2.67 3.423(2) 139.10(10) n
C10 H10A O2 3_675 0.96 2.83 3.738(2) 157.80(10) n
C7 H7B O1 1_556 0.97 2.72 3.685(2) 172.98(9) n

loop_
_geom_torsion_atom_site_label_1
_geom_torsion_atom_site_label_2
_geom_torsion_atom_site_label_3
_geom_torsion_atom_site_label_4
_geom_torsion
_geom_torsion_publ_flag
O1 C2 C3 C7 -155.69(14) no
C1 C2 C3 C7 29.46(13) ?
O1 C2 C3 C4 99.28(17) no
C1 C2 C3 C4 -75.57(13) ?
C14 C13 C12 C11 -0.5(2) ?
C16 C11 C12 C13 1.0(2) ?
C9 C11 C12 C13 -175.64(12) ?
O1 C2 C1 C8 -20.7(2) no
C3 C2 C1 C8 154.22(12) no
O1 C2 C1 C6 -168.96(13) no
C3 C2 C1 C6 5.96(13) ?
O1 C2 C1 C9 48.69(19) no
C3 C2 C1 C9 -136.39(12) no
C2 C1 C6 C7 -39.18(13) ?
C8 C1 C6 C7 176.18(12) no
C9 C1 C6 C7 102.21(14) no
C2 C1 C6 C5 66.97(13) ?
C8 C1 C6 C5 -77.67(16) no
C9 C1 C6 C5 -151.64(12) no
C4 C5 C6 C1 -70.26(15) ?
C4 C5 C6 C7 34.83(15) ?
C6 C5 C4 C3 0.33(16) ?
C2 C3 C4 C5 70.52(15) ?
C7 C3 C4 C5 -35.22(15) ?
C1 C6 C7 C3 55.52(12) ?
C5 C6 C7 C3 -55.66(13) ?
C2 C3 C7 C6 -52.06(12) ?
C4 C3 C7 C6 55.49(12) ?
C12 C11 C16 C15 -0.7(2) ?
C9 C11 C16 C15 175.88(13) ?
C10 O2 C9 C8 -79.35(14) ?
C10 O2 C9 C11 70.72(14) ?
C10 O2 C9 C1 -146.76(12) ?
C16 C11 C9 O2 -125.26(13) ?
C12 C11 C9 O2 51.27(15) ?
C16 C11 C9 C8 23.59(19) ?
C12 C11 C9 C8 -159.88(12) ?
C16 C11 C9 C1 94.60(15) ?
C12 C11 C9 C1 -88.86(15) ?
C2 C1 C9 O2 1.46(16) no
C8 C1 C9 O2 109.10(12) no
C6 C1 C9 O2 -133.70(12) no
C2 C1 C9 C8 -107.65(14) no
C6 C1 C9 C8 117.20(14) no
C2 C1 C9 C11 141.35(12) ?
C8 C1 C9 C11 -111.00(13) ?
C6 C1 C9 C11 6.20(18) ?
O2 C9 C8 C1 -103.40(12) no
C11 C9 C8 C1 108.96(13) ?
C2 C1 C8 C9 110.42(13) no
C6 C1 C8 C9 -109.61(14) no
C12 C13 C14 C15 -0.5(2) ?
C13 C14 C15 C16 0.8(2) ?
C11 C16 C15 C14 -0.2(2) ?
